data_7128425
loop_
_publ_author_name
'Berdiell, Izar Capel'
'Kulmaczewski, Rafal'
'Shahid, Namrah'
'Cespedes, Oscar'
'Halcrow, Malcolm A.'

_publ_section_title
;
 The number and shape of lattice solvent molecules controls spin-crossover
 in an isomorphous series of crystalline solvate salts.
;
_journal_issue 53
_journal_name_full 'Chemical communications (Cambridge, England)'
_journal_page_first 6566
_journal_page_last 6569
_journal_paper_doi 10.1039/d1cc02624k
_journal_volume 57
_journal_year 2021
_chemical_formula_moiety 'C26 H24 Fe N12 O2, 0.9(B F4), 1.1(Cl O4), C3 H5 N'
_chemical_formula_sum 'C29 H29 B0.9 Cl1.1 F3.6 Fe N13 O6.4'
_chemical_formula_weight 835.02
_chemical_name_systematic
;
Bis-[N-(2,6-di{pyrazol-1-yl}pyrid-4-yl)acetamide]iron(II)
tetrafluoroborate(2/0.9) perchlorate(2/1.1) propionitrile 
solvate
;
_space_group_crystal_system triclinic
_space_group_IT_number 2
_space_group_name_Hall '-P 1'
_space_group_name_H-M_alt 'P -1'
_atom_sites_solution_hydrogens geom
_audit_creation_date 2020-07-24
_audit_creation_method
;
Olex2 1.3
(compiled 2020.06.28 svn.raecde09e for OlexSys, GUI svn.r6132)
;
_cell_angle_alpha 107.978(3)
_cell_angle_beta 99.002(3)
_cell_angle_gamma 95.195(3)
_cell_formula_units_Z 4
_cell_length_a 8.3169(3)
_cell_length_b 20.4484(7)
_cell_length_c 22.6673(8)
_cell_measurement_reflns_used 10156
_cell_measurement_temperature 180.15
_cell_measurement_theta_max 73.29
_cell_measurement_theta_min 3.57
_cell_volume 3581.8(2)
_computing_cell_refinement 'CrysAlisPro, Agilent Technologies'
_computing_data_collection 'CrysAlisPro, Agilent Technologies'
_computing_data_reduction 'CrysAlisPro, Agilent Technologies'
_computing_molecular_graphics 'XSEED (Barbour, 2001)'
_computing_publication_material 'Olex2 1.3 (Dolomanov et al., 2009)'
_computing_structure_refinement 'SHELXL 2018/3 (Sheldrick, 2015)'
_computing_structure_solution 'SHELXS (Sheldrick, 2015)'
_diffrn_ambient_environment N~2~
_diffrn_ambient_temperature 180(2)
_diffrn_detector 'CCD plate'
_diffrn_detector_area_resol_mean 5.3095
_diffrn_measured_fraction_theta_full 0.946
_diffrn_measured_fraction_theta_max 0.929
_diffrn_measurement_device_type 'SuperNova, Dual, Cu at zero, Atlas'
_diffrn_measurement_method '\w scans'
_diffrn_radiation_monochromator mirror
_diffrn_radiation_probe x-ray
_diffrn_radiation_type CuK\a
_diffrn_radiation_wavelength 1.54184
_diffrn_reflns_av_R_equivalents 0.0363
_diffrn_reflns_av_unetI/netI 0.0458
_diffrn_reflns_Laue_measured_fraction_full 0.946
_diffrn_reflns_Laue_measured_fraction_max 0.929
_diffrn_reflns_limit_h_max 9
_diffrn_reflns_limit_h_min -6
_diffrn_reflns_limit_k_max 25
_diffrn_reflns_limit_k_min -24
_diffrn_reflns_limit_l_max 25
_diffrn_reflns_limit_l_min -28
_diffrn_reflns_number 28990
_diffrn_reflns_point_group_measured_fraction_full 0.946
_diffrn_reflns_point_group_measured_fraction_max 0.929
_diffrn_reflns_theta_full 72.000
_diffrn_reflns_theta_max 73.529
_diffrn_reflns_theta_min 3.578
_diffrn_source 'micro-focus sealed X-ray tube'
_diffrn_source_type 'SuperNova (Cu) X-ray Source'
_exptl_absorpt_coefficient_mu 4.860
_exptl_absorpt_correction_T_max 1.000
_exptl_absorpt_correction_T_min 0.824
_exptl_absorpt_correction_type multi-scan
_exptl_absorpt_process_details
;
CrysAlisPro 1.171.39.46 (Rigaku Oxford Diffraction, 2018)
Empirical absorption correction using spherical harmonics,
 implemented in SCALE3 ABSPACK scaling algorithm.
;
_exptl_crystal_colour red
_exptl_crystal_density_diffrn 1.548
_exptl_crystal_description lath
_exptl_crystal_F_000 1707
_exptl_crystal_size_max 0.27
_exptl_crystal_size_mid 0.25
_exptl_crystal_size_min 0.15
_refine_diff_density_max 0.852
_refine_diff_density_min -1.207
_refine_diff_density_rms 0.080
_refine_ls_extinction_method none
_refine_ls_goodness_of_fit_ref 1.052
_refine_ls_hydrogen_treatment constr
_refine_ls_matrix_type full
_refine_ls_number_parameters 972
_refine_ls_number_reflns 13444
_refine_ls_number_restraints 92
_refine_ls_restrained_S_all 12.195
_refine_ls_R_factor_all 0.0860
_refine_ls_R_factor_gt 0.0676
_refine_ls_shift/su_max 0.001
_refine_ls_shift/su_mean 0.000
_refine_ls_structure_factor_coef Fsqd
_refine_ls_weighting_details 'w=1/[\s^2^(Fo^2^)+(0.0965P)^2^+4.9720P] where P=(Fo^2^+2Fc^2^)/3'
_refine_ls_weighting_scheme calc
_refine_ls_wR_factor_gt 0.1799
_refine_ls_wR_factor_ref 0.1950
_reflns_Friedel_coverage 0.000
_reflns_number_gt 10282
_reflns_number_total 13444
_reflns_threshold_expression 'I > 2\s(I)'
_cod_data_source_file d1cc02624k12.cif
_cod_data_source_block etcnmamt
_cod_depositor_comments 'Adding full bibliography for 7128414--7128431.cif.'
_cod_original_formula_sum 'C29 H29 B0.90 Cl1.10 F3.60 Fe N13 O6.40'
_cod_database_code 7128425
_shelx_shelxl_version_number 2018/3
_shelx_space_group_comment
;
The symmetry employed for this shelxl refinement is uniquely defined
by the following loop, which should always be used as a source of
symmetry information in preference to the above space-group names.
They are only intended as comments.
;
_olex2_refinement_description
;
1. Fixed Uiso
 At 1.2 times of:
  All C(H) groups, All C(H,H) groups, All N(H) groups
 At 1.5 times of:
  All C(H,H,H) groups
2. Restrained distances
 B42-F43 = B42-F44 = B42-F45 = B42-F46
 1.37 with sigma of 0.02
 B47-F48 = B47-F49 = B47-F50 = B47-F51
 1.37 with sigma of 0.02
 B52-F53 = B52-F54 = B52-F55 = B52-F56
 1.37 with sigma of 0.02
 B57-F58 = B57-F59 = B57-F60 = B57-F61
 1.37 with sigma of 0.02
 F43-F44 = F43-F45 = F43-F46 = F44-F45 = F44-F46 = F45-F46
 2.24 with sigma of 0.02
 F48-F49 = F48-F50 = F48-F51 = F49-F50 = F49-F51 = F50-F51
 2.24 with sigma of 0.02
 F53-F54 = F53-F55 = F53-F56 = F54-F55 = F54-F56 = F55-F56
 2.24 with sigma of 0.02
 F58-F59 = F58-F60 = F58-F61 = F59-F60 = F59-F61 = F60-F61
 2.24 with sigma of 0.02
 Cl42-O43 = Cl42-O44 = Cl42-O45 = Cl42-O46
 1.45 with sigma of 0.02
 Cl47-O48 = Cl47-O49 = Cl47-O50 = Cl47-O51
 1.45 with sigma of 0.02
 Cl52-O53 = Cl52-O54 = Cl52-O55 = Cl52-O56
 1.45 with sigma of 0.02
 Cl57-O48 = Cl57-O49 = Cl57-O50 = Cl57-O51
 1.45 with sigma of 0.02
 O43-O44 = O43-O45 = O43-O46 = O44-O45 = O44-O46 = O45-O46
 2.37 with sigma of 0.02
 O48-O49 = O48-O50 = O48-O51 = O49-O50 = O49-O51 = O50-O51
 2.37 with sigma of 0.02
 O53-O54 = O53-O55 = O53-O56 = O54-O55 = O54-O56 = O55-O56
 2.37 with sigma of 0.02
 O58-O59 = O58-O60 = O58-O61 = O59-O60 = O59-O61 = O60-O61
 2.37 with sigma of 0.02
 C66A-C67A = C66B-C67B
 1.51 with sigma of 0.02
 C67A-C68A = C67B-C68B
 1.48 with sigma of 0.02
 C68A-N69A = C68B-N69B
 1.15 with sigma of 0.02
 C66A-C68A = C66B-C68B
 2.44 with sigma of 0.02
 C67A-N69A = C67B-N69B
 2.63 with sigma of 0.02
3. Uiso/Uaniso restraints and constraints
B57 \\sim Cl57: within 2A with sigma of 0.002 and sigma for terminal atoms of
0.004 within 2A
B42 \\sim Cl42: within 2A with sigma of 0.002 and sigma for terminal atoms of
0.004 within 2A
4. Others
 Fixed Sof: B42(0.41) F43(0.41) F44(0.41) F45(0.41) F46(0.41) Cl42(0.59)
 O43(0.59) O44(0.59) O45(0.59) O46(0.59) B47(0.49) F48(0.49) F49(0.49)
 F50(0.49) F51(0.49) Cl47(0.51) O48(0.51) O49(0.51) O50(0.51) O51(0.51)
 B52(0.41) F53(0.41) F54(0.41) F55(0.41) F56(0.41) Cl52(0.59) O53(0.59)
 O54(0.59) O55(0.59) O56(0.59) B57(0.49) F58(0.49) F59(0.49) F60(0.49)
 F61(0.49) Cl57(0.51) O58(0.51) O59(0.51) O60(0.51) O61(0.51) C66A(0.74)
 H66A(0.74) H66B(0.74) H66C(0.74) C67A(0.74) H67A(0.74) H67B(0.74) C68A(0.74)
 N69A(0.74) C66B(0.26) H66D(0.26) H66E(0.26) H66F(0.26) C67B(0.26) H67C(0.26)
 H67D(0.26) C68B(0.26) N69B(0.26)
5.a Secondary CH2 refined with riding coordinates:
 C63(H63A,H63B), C67A(H67A,H67B), C67B(H67C,H67D)
5.b Me refined with riding coordinates:
 C66A(H66A,H66B,H66C), C66B(H66D,H66E,H66F)
5.c Aromatic/amide H refined with riding coordinates:
 C4A(H4A), C6A(H6A), C10A(H10A), C11A(H11A), C12A(H12A), C15A(H15A),
 C16A(H16A), C17A(H17A), N18A(H18A), C24A(H24A), C26A(H26A), C30A(H30A),
 C31A(H31A), C32A(H32A), C35A(H35A), C36A(H36A), C37A(H37A), N38A(H38A),
 C4B(H4B), C6B(H6B), C10B(H10B), C11B(H11B), C12B(H12B), C15B(H15B), C16B(H16B),
  C17B(H17B), N18B(H18B), C24B(H24B), C26B(H26B), C30B(H30B), C31B(H31B),
 C32B(H32B), C35B(H35B), C36B(H36B), C37B(H37B), N38B(H38B)
5.d Idealised Me refined as rotating group:
 C21A(H21A,H21B,H21C), C41A(H41A,H41B,H41C), C21B(H21D,H21E,H21F), C41B(H41D,
 H41E,H41F), C62(H62A,H62B,H62C)
;
_olex2_submission_special_instructions 'No special instructions were received'

loop_
_space_group_symop_operation_xyz
'x, y, z'
'-x, -y, -z'

loop_
_atom_site_label
_atom_site_type_symbol
_atom_site_fract_x
_atom_site_fract_y
_atom_site_fract_z
_atom_site_U_iso_or_equiv
_atom_site_adp_type
_atom_site_occupancy
_atom_site_site_symmetry_order
_atom_site_calc_flag
_atom_site_refinement_flags_posn
_atom_site_refinement_flags_adp
_atom_site_refinement_flags_occupancy
_atom_site_disorder_assembly
_atom_site_disorder_group
Fe1A Fe -0.01419(7) 0.98083(3) 0.25133(2) 0.02184(15) Uani 1 1 d . . . . .
N2A N -0.0376(4) 0.94756(15) 0.16100(14) 0.0264(6) Uani 1 1 d . . . . .
C3A C 0.0867(5) 0.96403(19) 0.13403(18) 0.0293(8) Uani 1 1 d . . . . .
C4A C 0.0736(5) 0.9447(2) 0.06961(18) 0.0326(8) Uani 1 1 d . . . . .
H4A H 0.162849 0.956480 0.051457 0.039 Uiso 1 1 calc R U . . .
C5A C -0.0756(5) 0.9070(2) 0.03164(18) 0.0328(8) Uani 1 1 d . . . . .
C6A C -0.2091(5) 0.8915(2) 0.05877(18) 0.0318(8) Uani 1 1 d . . . . .
H6A H -0.312360 0.867040 0.033819 0.038 Uiso 1 1 calc R U . . .
C7A C -0.1803(5) 0.91401(18) 0.12372(17) 0.0271(7) Uani 1 1 d . . . . .
N8A N 0.2239(4) 1.00207(17) 0.17981(16) 0.0319(7) Uani 1 1 d . . . . .
N9A N 0.2091(4) 1.01572(17) 0.24186(15) 0.0309(7) Uani 1 1 d . . . . .
C10A C 0.3510(5) 1.0531(2) 0.2763(2) 0.0405(10) Uani 1 1 d . . . . .
H10A H 0.377646 1.069519 0.321192 0.049 Uiso 1 1 calc R U . . .
C11A C 0.4551(6) 1.0647(3) 0.2368(2) 0.0477(11) Uani 1 1 d . . . . .
H11A H 0.562479 1.090689 0.249746 0.057 Uiso 1 1 calc R U . . .
C12A C 0.3746(5) 1.0320(2) 0.1767(2) 0.0430(10) Uani 1 1 d . . . . .
H12A H 0.415088 1.030119 0.139324 0.052 Uiso 1 1 calc R U . . .
N13A N -0.2977(4) 0.90611(16) 0.16072(14) 0.0279(6) Uani 1 1 d . . . . .
N14A N -0.2464(4) 0.93222(17) 0.22529(14) 0.0294(7) Uani 1 1 d . . . . .
C15A C -0.3766(5) 0.9171(2) 0.24840(19) 0.0352(9) Uani 1 1 d . . . . .
H15A H -0.378671 0.928499 0.292184 0.042 Uiso 1 1 calc R U . . .
C16A C -0.5096(5) 0.8822(2) 0.2000(2) 0.0397(9) Uani 1 1 d . . . . .
H16A H -0.616201 0.866076 0.204595 0.048 Uiso 1 1 calc R U . . .
C17A C -0.4574(5) 0.8757(2) 0.1445(2) 0.0352(9) Uani 1 1 d . . . . .
H17A H -0.520199 0.854177 0.102894 0.042 Uiso 1 1 calc R U . . .
N18A N -0.0858(5) 0.88658(19) -0.03358(15) 0.0399(8) Uani 1 1 d . . . . .
H18A H -0.013395 0.909102 -0.047534 0.048 Uiso 1 1 calc R U . . .
C19A C -0.1979(6) 0.8348(2) -0.07804(19) 0.0424(10) Uani 1 1 d . . . . .
O20A O -0.3049(5) 0.79987(18) -0.06525(14) 0.0528(9) Uani 1 1 d . . . . .
C21A C -0.1731(8) 0.8229(3) -0.1451(2) 0.0612(15) Uani 1 1 d . . . . .
H21A H -0.278422 0.803385 -0.174509 0.092 Uiso 1 1 calc R U . . .
H21B H -0.093822 0.790330 -0.154811 0.092 Uiso 1 1 calc R U . . .
H21C H -0.131076 0.867175 -0.149387 0.092 Uiso 1 1 calc R U . . .
N22A N 0.0240(4) 1.02489(15) 0.34167(13) 0.0226(6) Uani 1 1 d . . . . .
C23A C 0.0907(4) 0.99279(17) 0.38046(16) 0.0226(7) Uani 1 1 d . . . . .
C24A C 0.1317(4) 1.02306(19) 0.44478(16) 0.0261(7) Uani 1 1 d . . . . .
H24A H 0.175546 0.998286 0.471258 0.031 Uiso 1 1 calc R U . . .
C25A C 0.1058(5) 1.09278(19) 0.47004(16) 0.0267(7) Uani 1 1 d . . . . .
C26A C 0.0418(5) 1.12829(18) 0.43004(16) 0.0270(7) Uani 1 1 d . . . . .
H26A H 0.025930 1.175487 0.445991 0.032 Uiso 1 1 calc R U . . .
C27A C 0.0031(4) 1.09125(18) 0.36635(16) 0.0236(7) Uani 1 1 d . . . . .
N28A N 0.1155(4) 0.92547(15) 0.34605(14) 0.0267(6) Uani 1 1 d . . . . .
N29A N 0.0703(4) 0.90520(16) 0.28103(13) 0.0275(6) Uani 1 1 d . . . . .
C30A C 0.1129(5) 0.8423(2) 0.26032(19) 0.0352(9) Uani 1 1 d . . . . .
H30A H 0.096262 0.814701 0.217011 0.042 Uiso 1 1 calc R U . . .
C31A C 0.1848(6) 0.8220(2) 0.3101(2) 0.0419(10) Uani 1 1 d . . . . .
H31A H 0.224727 0.779287 0.307238 0.050 Uiso 1 1 calc R U . . .
C32A C 0.1866(5) 0.8762(2) 0.3642(2) 0.0358(9) Uani 1 1 d . . . . .
H32A H 0.229656 0.878490 0.406300 0.043 Uiso 1 1 calc R U . . .
N33A N -0.0587(4) 1.11741(15) 0.31816(14) 0.0265(6) Uani 1 1 d . . . . .
N34A N -0.0797(4) 1.07309(16) 0.25723(13) 0.0250(6) Uani 1 1 d . . . . .
C35A C -0.1278(5) 1.1098(2) 0.22075(18) 0.0326(8) Uani 1 1 d . . . . .
H35A H -0.152025 1.092435 0.175850 0.039 Uiso 1 1 calc R U . . .
C36A C -0.1383(6) 1.1775(2) 0.2569(2) 0.0406(10) Uani 1 1 d . . . . .
H36A H -0.168956 1.213868 0.241703 0.049 Uiso 1 1 calc R U . . .
C37A C -0.0955(5) 1.1809(2) 0.3189(2) 0.0371(9) Uani 1 1 d . . . . .
H37A H -0.092202 1.220149 0.355220 0.045 Uiso 1 1 calc R U . . .
N38A N 0.1542(4) 1.12291(17) 0.53523(14) 0.0330(7) Uani 1 1 d . . . . .
H38A H 0.200033 1.096757 0.555447 0.040 Uiso 1 1 calc R U . . .
C39A C 0.1390(6) 1.1888(2) 0.57195(18) 0.0377(9) Uani 1 1 d . . . . .
O40A O 0.0723(5) 1.22892(17) 0.55077(15) 0.0568(10) Uani 1 1 d . . . . .
C41A C 0.2145(6) 1.2057(3) 0.64071(19) 0.0478(11) Uani 1 1 d . . . . .
H41A H 0.171381 1.245956 0.666011 0.072 Uiso 1 1 calc R U . . .
H41B H 0.334379 1.216607 0.646669 0.072 Uiso 1 1 calc R U . . .
H41C H 0.186983 1.165688 0.654232 0.072 Uiso 1 1 calc R U . . .
Fe1B Fe 0.52922(7) 0.52623(3) 0.25019(2) 0.02469(15) Uani 1 1 d . . . . .
N2B N 0.5653(4) 0.55863(15) 0.34970(13) 0.0268(6) Uani 1 1 d . . . . .
C3B C 0.4449(5) 0.54486(19) 0.37841(17) 0.0285(8) Uani 1 1 d . . . . .
C4B C 0.4615(5) 0.5645(2) 0.44321(18) 0.0331(8) Uani 1 1 d . . . . .
H4B H 0.373646 0.553288 0.462244 0.040 Uiso 1 1 calc R U . . .
C5B C 0.6117(5) 0.6014(2) 0.47969(17) 0.0318(8) Uani 1 1 d . . . . .
C6B C 0.7416(5) 0.61612(19) 0.45095(17) 0.0301(8) Uani 1 1 d . . . . .
H6B H 0.845724 0.640685 0.474882 0.036 Uiso 1 1 calc R U . . .
C7B C 0.7087(4) 0.59268(18) 0.38563(16) 0.0255(7) Uani 1 1 d . . . . .
N8B N 0.2999(4) 0.50872(17) 0.33602(15) 0.0308(7) Uani 1 1 d . . . . .
N9B N 0.2942(4) 0.49669(18) 0.27309(15) 0.0317(7) Uani 1 1 d . . . . .
C10B C 0.1462(5) 0.4613(2) 0.2449(2) 0.0429(10) Uani 1 1 d . . . . .
H10B H 0.105332 0.445761 0.200614 0.051 Uiso 1 1 calc R U . . .
C11B C 0.0584(6) 0.4501(3) 0.2895(2) 0.0484(11) Uani 1 1 d . . . . .
H11B H -0.049514 0.425346 0.281091 0.058 Uiso 1 1 calc R U . . .
C12B C 0.1558(5) 0.4808(2) 0.3465(2) 0.0416(10) Uani 1 1 d . . . . .
H12B H 0.129693 0.482800 0.386305 0.050 Uiso 1 1 calc R U . . .
N13B N 0.8266(4) 0.60267(16) 0.34918(13) 0.0275(6) Uani 1 1 d . . . . .
N14B N 0.7767(4) 0.58206(18) 0.28526(15) 0.0336(7) Uani 1 1 d . . . . .
C15B C 0.9108(6) 0.5991(2) 0.2644(2) 0.0423(10) Uani 1 1 d . . . . .
H15B H 0.914252 0.591057 0.221074 0.051 Uiso 1 1 calc R U . . .
C16B C 1.0443(5) 0.6300(2) 0.3135(2) 0.0388(9) Uani 1 1 d . . . . .
H16B H 1.152355 0.646209 0.310444 0.047 Uiso 1 1 calc R U . . .
C17B C 0.9871(5) 0.6320(2) 0.3673(2) 0.0342(8) Uani 1 1 d . . . . .
H17B H 1.048185 0.650502 0.409354 0.041 Uiso 1 1 calc R U . . .
N18B N 0.6246(5) 0.62268(19) 0.54507(15) 0.0389(8) Uani 1 1 d . . . . .
H18B H 0.554480 0.599938 0.559767 0.047 Uiso 1 1 calc R U . . .
C19B C 0.7367(6) 0.6760(2) 0.58901(19) 0.0423(10) Uani 1 1 d . . . . .
O20B O 0.8420(5) 0.70938(18) 0.57476(15) 0.0546(9) Uani 1 1 d . . . . .
C21B C 0.7111(8) 0.6891(3) 0.6559(2) 0.0583(14) Uani 1 1 d . . . . .
H21D H 0.813263 0.686084 0.682512 0.087 Uiso 1 1 calc R U . . .
H21E H 0.623024 0.654161 0.656420 0.087 Uiso 1 1 calc R U . . .
H21F H 0.680596 0.735562 0.672323 0.087 Uiso 1 1 calc R U . . .
N22B N 0.4633(4) 0.47268(15) 0.15308(13) 0.0233(6) Uani 1 1 d . . . . .
C23B C 0.4031(4) 0.50443(17) 0.11282(16) 0.0235(7) Uani 1 1 d . . . . .
C24B C 0.3590(5) 0.47277(19) 0.04910(16) 0.0272(7) Uani 1 1 d . . . . .
H24B H 0.318996 0.497452 0.021932 0.033 Uiso 1 1 calc R U . . .
C25B C 0.3749(5) 0.40209(19) 0.02519(16) 0.0269(7) Uani 1 1 d . . . . .
C26B C 0.4357(5) 0.36688(19) 0.06620(16) 0.0279(7) Uani 1 1 d . . . . .
H26B H 0.447287 0.319078 0.051253 0.034 Uiso 1 1 calc R U . . .
C27B C 0.4776(4) 0.40589(18) 0.12956(16) 0.0236(7) Uani 1 1 d . . . . .
N28B N 0.3886(4) 0.57427(15) 0.14384(13) 0.0257(6) Uani 1 1 d . . . . .
N29B N 0.4411(4) 0.60077(17) 0.20772(14) 0.0326(7) Uani 1 1 d . . . . .
C30B C 0.4057(6) 0.6654(2) 0.2234(2) 0.0420(10) Uani 1 1 d . . . . .
H30B H 0.429399 0.697402 0.265284 0.050 Uiso 1 1 calc R U . . .
C31B C 0.3297(6) 0.6802(2) 0.1709(2) 0.0492(12) Uani 1 1 d . . . . .
H31B H 0.292592 0.722599 0.170037 0.059 Uiso 1 1 calc R U . . .
C32B C 0.3195(5) 0.6213(2) 0.1209(2) 0.0375(9) Uani 1 1 d . . . . .
H32B H 0.272846 0.614356 0.078035 0.045 Uiso 1 1 calc R U . . .
N33B N 0.5382(4) 0.37819(15) 0.17688(13) 0.0265(6) Uani 1 1 d . . . . .
N34B N 0.5765(4) 0.42253(16) 0.23788(13) 0.0265(6) Uani 1 1 d . . . . .
C35B C 0.6176(5) 0.3828(2) 0.27285(19) 0.0355(9) Uani 1 1 d . . . . .
H35B H 0.650955 0.399239 0.317573 0.043 Uiso 1 1 calc R U . . .
C36B C 0.6048(6) 0.3136(2) 0.2349(2) 0.0453(11) Uani 1 1 d . . . . .
H36B H 0.626501 0.275255 0.248629 0.054 Uiso 1 1 calc R U . . .
C37B C 0.5551(6) 0.3118(2) 0.1739(2) 0.0411(10) Uani 1 1 d . . . . .
H37B H 0.536053 0.272120 0.136930 0.049 Uiso 1 1 calc R U . . .
N38B N 0.3237(4) 0.36998(17) -0.03976(14) 0.0336(7) Uani 1 1 d . . . . .
H38B H 0.277780 0.395417 -0.060748 0.040 Uiso 1 1 calc R U . . .
C39B C 0.3362(6) 0.3029(2) -0.07522(18) 0.0385(9) Uani 1 1 d . . . . .
O40B O 0.4056(5) 0.26406(17) -0.05367(14) 0.0564(10) Uani 1 1 d . . . . .
C41B C 0.2549(7) 0.2844(3) -0.14406(19) 0.0499(12) Uani 1 1 d . . . . .
H41D H 0.287807 0.241029 -0.168760 0.075 Uiso 1 1 calc R U . . .
H41E H 0.289250 0.321808 -0.159992 0.075 Uiso 1 1 calc R U . . .
H41F H 0.135005 0.278371 -0.147977 0.075 Uiso 1 1 calc R U . . .
B42 B 0.3110(14) 0.8807(5) -0.0693(5) 0.0271(16) Uiso 0.41 1 d D U P A 1
F43 F 0.2542(10) 0.8216(4) -0.1068(3) 0.0529(19) Uiso 0.41 1 d D . P A 1
F44 F 0.4591(10) 0.9102(4) -0.0874(4) 0.064(2) Uiso 0.41 1 d D . P A 1
F45 F 0.3684(10) 0.8768(4) -0.0082(3) 0.039(2) Uiso 0.41 1 d D . P A 1
F46 F 0.2051(11) 0.9294(5) -0.0672(4) 0.046(3) Uiso 0.41 1 d D . P A 1
Cl42 Cl 0.3535(2) 0.89704(10) -0.05987(9) 0.0382(4) Uiso 0.59 1 d D U P B 2
O43 O 0.3143(9) 0.8346(3) -0.1101(3) 0.0503(15) Uiso 0.59 1 d D . P B 2
O44 O 0.5058(7) 0.9340(3) -0.0652(3) 0.0456(13) Uiso 0.59 1 d D . P B 2
O45 O 0.3798(8) 0.8936(4) 0.0023(3) 0.0379(18) Uiso 0.59 1 d D . P B 2
O46 O 0.2279(8) 0.9427(4) -0.0619(3) 0.0343(19) Uiso 0.59 1 d D . P B 2
B47 B 0.3763(10) 0.9825(5) 0.5884(4) 0.016(2) Uiso 0.49 1 d D . P C 1
F48 F 0.5359(7) 1.0002(4) 0.6014(3) 0.0559(18) Uiso 0.49 1 d D . P C 1
F49 F 0.3074(9) 1.0381(3) 0.5973(3) 0.0505(18) Uiso 0.49 1 d D . P C 1
F50 F 0.3351(7) 0.9438(3) 0.6288(3) 0.0365(14) Uiso 0.49 1 d D . P C 1
F51 F 0.2935(8) 0.9297(3) 0.5237(3) 0.0373(15) Uiso 0.49 1 d D . P C 1
Cl47 Cl 0.3702(3) 0.96648(15) 0.58080(13) 0.0389(7) Uiso 0.51 1 d D . P D 2
O48 O 0.5405(8) 0.9789(4) 0.5826(4) 0.0455(17) Uiso 0.51 1 d D . P D 2
O49 O 0.2672(8) 1.0202(3) 0.5931(3) 0.0334(15) Uiso 0.51 1 d D . P D 2
O50 O 0.3427(7) 0.9226(3) 0.6175(3) 0.0307(15) Uiso 0.51 1 d D . P D 2
O51 O 0.3288(12) 0.9266(5) 0.5133(4) 0.063(3) Uiso 0.51 1 d D . P D 2
B52 B 0.1593(12) 0.5972(5) 0.5609(4) 0.015(2) Uiso 0.41 1 d D . P E 1
F53 F 0.2959(9) 0.5620(4) 0.5674(4) 0.037(2) Uiso 0.41 1 d D . P E 1
F54 F 0.2231(12) 0.6703(4) 0.6097(4) 0.071(3) Uiso 0.41 1 d D . P E 1
F55 F 0.0381(11) 0.5748(5) 0.5792(5) 0.073(3) Uiso 0.41 1 d D . P E 1
F56 F 0.1375(9) 0.6027(4) 0.5040(3) 0.0373(19) Uiso 0.41 1 d D . P E 1
Cl52 Cl 0.1903(3) 0.61457(12) 0.56912(10) 0.0393(5) Uiso 0.59 1 d D . P F 2
O53 O 0.3266(8) 0.5746(3) 0.5734(3) 0.0348(18) Uiso 0.59 1 d D . P F 2
O54 O 0.2756(8) 0.6855(3) 0.6077(3) 0.0429(13) Uiso 0.59 1 d D . P F 2
O55 O 0.0662(7) 0.5982(3) 0.5976(3) 0.0478(15) Uiso 0.59 1 d D . P F 2
O56 O 0.1459(8) 0.6225(4) 0.5094(3) 0.0388(17) Uiso 0.59 1 d D . P F 2
B57 B 0.1359(14) 0.5109(5) -0.1033(5) 0.0250(16) Uiso 0.49 1 d D U P G 1
F58 F 0.1658(9) 0.5628(4) -0.1311(3) 0.050(2) Uiso 0.49 1 d D . P G 1
F59 F 0.1812(10) 0.4537(4) -0.1075(4) 0.062(2) Uiso 0.49 1 d D . P G 1
F60 F 0.2137(8) 0.5627(3) -0.0364(3) 0.0405(14) Uiso 0.49 1 d D . P G 1
F61 F -0.0366(8) 0.5139(4) -0.0998(3) 0.0591(19) Uiso 0.49 1 d D . P G 1
Cl57 Cl 0.1290(4) 0.52186(14) -0.09480(13) 0.0410(6) Uiso 0.51 1 d D U P H 2
O58 O 0.1765(8) 0.5462(4) -0.1440(3) 0.0321(16) Uiso 0.51 1 d D . P H 2
O59 O 0.2330(8) 0.4633(3) -0.1070(3) 0.0323(14) Uiso 0.51 1 d D . P H 2
O60 O 0.1574(11) 0.5589(4) -0.0315(3) 0.053(2) Uiso 0.51 1 d D . P H 2
O61 O -0.0371(8) 0.4892(4) -0.1159(3) 0.0466(17) Uiso 0.51 1 d D . P H 2
C62 C 0.5180(10) 0.7999(4) 0.5442(5) 0.110(3) Uani 1 1 d . . . . .
H62A H 0.597357 0.767007 0.541604 0.165 Uiso 1 1 calc R U . . .
H62B H 0.501931 0.818216 0.587916 0.165 Uiso 1 1 calc R U . . .
H62C H 0.559998 0.838356 0.530899 0.165 Uiso 1 1 calc R U . . .
C63 C 0.3656(9) 0.7655(3) 0.5041(4) 0.087(2) Uani 1 1 d . . . . .
H63A H 0.281699 0.797168 0.507977 0.104 Uiso 1 1 calc R U . . .
H63B H 0.325140 0.724337 0.514728 0.104 Uiso 1 1 calc R U . . .
C64 C 0.4031(10) 0.7432(3) 0.4356(3) 0.077(2) Uani 1 1 d . . . . .
N65 N 0.4193(7) 0.7243(3) 0.3850(3) 0.0780(16) Uani 1 1 d . . . . .
C66A C 0.0039(11) 0.6923(5) -0.0590(4) 0.077(2) Uiso 0.74 1 d D . P I 1
H66A H 0.024219 0.671685 -0.101851 0.115 Uiso 0.74 1 calc R U P I 1
H66B H -0.044717 0.655719 -0.044879 0.115 Uiso 0.74 1 calc R U P I 1
H66C H -0.071911 0.726290 -0.059104 0.115 Uiso 0.74 1 calc R U P I 1
C67A C 0.1683(9) 0.7290(4) -0.0136(3) 0.0525(16) Uiso 0.74 1 d D . P I 1
H67A H 0.245373 0.694728 -0.014264 0.063 Uiso 0.74 1 calc R U P I 1
H67B H 0.218163 0.765339 -0.028497 0.063 Uiso 0.74 1 calc R U P I 1
C68A C 0.1454(10) 0.7603(4) 0.0501(3) 0.0492(17) Uiso 0.74 1 d D . P I 1
N69A N 0.1020(12) 0.7793(5) 0.1006(4) 0.074(3) Uiso 0.74 1 d D . P I 1
C66B C 0.114(4) 0.7184(16) -0.0572(10) 0.092(8) Uiso 0.26 1 d D . P J 2
H66D H 0.066526 0.688252 -0.100518 0.137 Uiso 0.26 1 calc R U P J 2
H66E H 0.119267 0.767136 -0.055031 0.137 Uiso 0.26 1 calc R U P J 2
H66F H 0.224798 0.708518 -0.044715 0.137 Uiso 0.26 1 calc R U P J 2
C67B C 0.009(3) 0.7050(13) -0.0138(8) 0.084(8) Uiso 0.26 1 d D . P J 2
H67C H 0.002127 0.655592 -0.016411 0.101 Uiso 0.26 1 calc R U P J 2
H67D H -0.103567 0.714300 -0.026743 0.101 Uiso 0.26 1 calc R U P J 2
C68B C 0.079(3) 0.7505(9) 0.0529(7) 0.046(4) Uiso 0.26 1 d D . P J 2
N69B N 0.142(2) 0.7915(8) 0.1002(7) 0.036(4) Uiso 0.26 1 d D . P J 2

loop_
_atom_site_aniso_label
_atom_site_aniso_U_11
_atom_site_aniso_U_22
_atom_site_aniso_U_33
_atom_site_aniso_U_23
_atom_site_aniso_U_13
_atom_site_aniso_U_12
Fe1A 0.0218(3) 0.0298(3) 0.0138(3) 0.0068(2) 0.00273(19) 0.0056(2)
N2A 0.0273(17) 0.0306(15) 0.0245(15) 0.0099(12) 0.0110(12) 0.0078(12)
C3A 0.034(2) 0.0341(19) 0.0295(19) 0.0157(15) 0.0169(15) 0.0158(15)
C4A 0.040(2) 0.038(2) 0.0290(19) 0.0155(16) 0.0170(16) 0.0149(16)
C5A 0.045(2) 0.036(2) 0.0241(18) 0.0131(15) 0.0160(16) 0.0149(17)
C6A 0.037(2) 0.0343(19) 0.0252(18) 0.0086(15) 0.0090(15) 0.0110(16)
C7A 0.031(2) 0.0298(18) 0.0244(17) 0.0106(14) 0.0116(14) 0.0101(14)
N8A 0.0248(17) 0.0399(18) 0.0382(18) 0.0192(15) 0.0123(13) 0.0077(13)
N9A 0.0270(17) 0.0415(18) 0.0283(16) 0.0174(14) 0.0048(12) 0.0051(13)
C10A 0.025(2) 0.050(2) 0.045(2) 0.021(2) -0.0049(17) -0.0031(17)
C11A 0.025(2) 0.056(3) 0.060(3) 0.023(2) 0.0016(19) -0.0041(19)
C12A 0.035(2) 0.048(2) 0.061(3) 0.030(2) 0.027(2) 0.0115(18)
N13A 0.0237(16) 0.0326(16) 0.0260(15) 0.0064(12) 0.0076(12) 0.0036(12)
N14A 0.0323(18) 0.0387(17) 0.0218(14) 0.0121(13) 0.0112(12) 0.0104(13)
C15A 0.038(2) 0.042(2) 0.033(2) 0.0154(17) 0.0189(17) 0.0101(17)
C16A 0.035(2) 0.041(2) 0.048(2) 0.0139(19) 0.0213(19) 0.0086(17)
C17A 0.034(2) 0.0322(19) 0.039(2) 0.0070(16) 0.0123(17) 0.0067(16)
N18A 0.056(2) 0.0437(19) 0.0240(16) 0.0130(14) 0.0146(15) 0.0100(16)
C19A 0.060(3) 0.049(2) 0.024(2) 0.0160(18) 0.0140(19) 0.019(2)
O20A 0.068(2) 0.056(2) 0.0295(15) 0.0078(14) 0.0125(15) 0.0044(17)
C21A 0.092(4) 0.065(3) 0.025(2) 0.011(2) 0.017(2) 0.007(3)
N22A 0.0221(15) 0.0262(14) 0.0203(14) 0.0080(11) 0.0054(11) 0.0041(11)
C23A 0.0200(18) 0.0275(17) 0.0219(16) 0.0090(13) 0.0057(12) 0.0059(13)
C24A 0.0273(19) 0.0308(18) 0.0217(17) 0.0094(14) 0.0049(13) 0.0075(14)
C25A 0.0262(19) 0.0310(18) 0.0207(16) 0.0055(14) 0.0036(13) 0.0052(14)
C26A 0.034(2) 0.0247(17) 0.0207(17) 0.0047(13) 0.0038(14) 0.0073(14)
C27A 0.0230(18) 0.0262(17) 0.0221(16) 0.0081(13) 0.0050(13) 0.0052(13)
N28A 0.0290(17) 0.0262(15) 0.0231(14) 0.0050(12) 0.0041(12) 0.0072(12)
N29A 0.0284(17) 0.0298(15) 0.0178(14) -0.0004(12) 0.0014(11) 0.0058(12)
C30A 0.034(2) 0.0309(19) 0.033(2) -0.0012(16) 0.0069(16) 0.0081(15)
C31A 0.048(3) 0.030(2) 0.046(2) 0.0066(18) 0.010(2) 0.0139(17)
C32A 0.038(2) 0.034(2) 0.038(2) 0.0160(17) 0.0034(17) 0.0104(16)
N33A 0.0277(17) 0.0282(15) 0.0245(15) 0.0103(12) 0.0031(12) 0.0059(12)
N34A 0.0218(16) 0.0346(16) 0.0212(14) 0.0134(12) 0.0031(11) 0.0040(12)
C35A 0.028(2) 0.046(2) 0.0305(19) 0.0219(17) 0.0037(15) 0.0097(16)
C36A 0.046(3) 0.044(2) 0.041(2) 0.0244(19) 0.0064(19) 0.0166(19)
C37A 0.038(2) 0.033(2) 0.041(2) 0.0127(17) 0.0042(17) 0.0095(16)
N38A 0.040(2) 0.0376(17) 0.0200(15) 0.0063(13) 0.0041(13) 0.0111(14)
C39A 0.046(3) 0.037(2) 0.0236(19) 0.0003(16) 0.0077(17) 0.0052(18)
O40A 0.094(3) 0.0418(18) 0.0304(16) 0.0037(14) 0.0087(17) 0.0261(18)
C41A 0.054(3) 0.056(3) 0.023(2) -0.0011(19) 0.0043(18) 0.008(2)
Fe1B 0.0274(3) 0.0323(3) 0.0125(3) 0.0058(2) 0.0004(2) 0.0064(2)
N2B 0.0325(18) 0.0302(15) 0.0195(14) 0.0074(12) 0.0086(12) 0.0101(12)
C3B 0.029(2) 0.0309(18) 0.0277(18) 0.0107(15) 0.0078(14) 0.0076(14)
C4B 0.039(2) 0.038(2) 0.0283(19) 0.0146(16) 0.0142(16) 0.0102(16)
C5B 0.041(2) 0.0329(19) 0.0239(18) 0.0091(15) 0.0107(15) 0.0102(16)
C6B 0.030(2) 0.0342(19) 0.0237(17) 0.0064(15) 0.0063(14) 0.0048(15)
C7B 0.0259(19) 0.0272(17) 0.0231(17) 0.0075(14) 0.0054(13) 0.0046(13)
N8B 0.0271(17) 0.0394(17) 0.0290(16) 0.0145(14) 0.0074(13) 0.0054(13)
N9B 0.0210(16) 0.0450(18) 0.0303(16) 0.0164(14) 0.0003(12) 0.0043(13)
C10B 0.031(2) 0.048(2) 0.045(2) 0.016(2) -0.0058(18) 0.0035(18)
C11B 0.028(2) 0.053(3) 0.066(3) 0.026(2) 0.004(2) -0.0002(19)
C12B 0.030(2) 0.051(2) 0.050(3) 0.024(2) 0.0141(18) 0.0016(18)
N13B 0.0273(17) 0.0329(16) 0.0197(14) 0.0051(12) 0.0051(12) 0.0019(12)
N14B 0.0354(19) 0.0440(19) 0.0269(16) 0.0152(14) 0.0112(13) 0.0113(14)
C15B 0.052(3) 0.049(2) 0.039(2) 0.021(2) 0.027(2) 0.016(2)
C16B 0.034(2) 0.043(2) 0.041(2) 0.0124(18) 0.0174(18) 0.0068(17)
C17B 0.029(2) 0.036(2) 0.036(2) 0.0074(16) 0.0107(16) 0.0044(15)
N18B 0.049(2) 0.046(2) 0.0222(16) 0.0099(14) 0.0121(14) 0.0049(16)
C19B 0.051(3) 0.048(2) 0.025(2) 0.0066(18) 0.0070(18) 0.008(2)
O20B 0.065(2) 0.057(2) 0.0314(16) 0.0042(14) 0.0121(15) -0.0111(17)
C21B 0.078(4) 0.067(3) 0.025(2) 0.010(2) 0.010(2) 0.003(3)
N22B 0.0264(16) 0.0264(14) 0.0171(13) 0.0065(11) 0.0045(11) 0.0059(11)
C23B 0.0249(19) 0.0249(16) 0.0206(16) 0.0071(13) 0.0038(13) 0.0057(13)
C24B 0.033(2) 0.0299(18) 0.0197(16) 0.0096(14) 0.0036(14) 0.0082(14)
C25B 0.030(2) 0.0326(18) 0.0171(16) 0.0071(14) 0.0043(13) 0.0069(14)
C26B 0.033(2) 0.0287(18) 0.0212(17) 0.0066(14) 0.0039(14) 0.0078(14)
C27B 0.0273(19) 0.0266(17) 0.0203(16) 0.0111(13) 0.0056(13) 0.0081(13)
N28B 0.0302(17) 0.0248(14) 0.0188(14) 0.0045(11) -0.0003(11) 0.0049(12)
N29B 0.0338(19) 0.0349(17) 0.0222(15) 0.0008(13) -0.0004(13) 0.0112(13)
C30B 0.047(3) 0.032(2) 0.034(2) -0.0025(17) -0.0027(18) 0.0100(18)
C31B 0.059(3) 0.033(2) 0.049(3) 0.0075(19) -0.003(2) 0.018(2)
C32B 0.045(3) 0.0293(19) 0.036(2) 0.0106(16) -0.0034(18) 0.0106(16)
N33B 0.0316(17) 0.0272(15) 0.0204(14) 0.0075(12) 0.0029(12) 0.0081(12)
N34B 0.0254(16) 0.0356(16) 0.0192(14) 0.0123(12) -0.0008(11) 0.0048(12)
C35B 0.032(2) 0.055(2) 0.0287(19) 0.0248(18) 0.0042(15) 0.0160(17)
C36B 0.057(3) 0.049(3) 0.042(2) 0.027(2) 0.009(2) 0.026(2)
C37B 0.059(3) 0.035(2) 0.034(2) 0.0151(17) 0.0092(19) 0.0199(19)
N38B 0.047(2) 0.0331(17) 0.0166(14) 0.0036(12) 0.0007(13) 0.0120(14)
C39B 0.050(3) 0.037(2) 0.0231(19) 0.0016(16) 0.0103(17) 0.0061(18)
O40B 0.103(3) 0.0395(17) 0.0258(15) 0.0048(13) 0.0103(16) 0.0298(18)
C41B 0.062(3) 0.053(3) 0.0215(19) -0.0026(18) 0.0030(19) 0.004(2)
C62 0.091(6) 0.070(5) 0.149(8) 0.027(5) -0.019(6) 0.016(4)
C63 0.068(4) 0.063(4) 0.133(7) 0.050(4) 0.001(4) -0.006(3)
C64 0.111(6) 0.070(4) 0.052(3) 0.027(3) -0.005(3) 0.028(4)
N65 0.072(4) 0.095(4) 0.056(3) 0.021(3) -0.006(3) -0.002(3)

loop_
_atom_type_symbol
_atom_type_description
_atom_type_scat_dispersion_real
_atom_type_scat_dispersion_imag
_atom_type_scat_source
C C 0.0181 0.0091 'International Tables Vol C Tables 4.2.6.8 and 6.1.1.4'
H H 0.0000 0.0000 'International Tables Vol C Tables 4.2.6.8 and 6.1.1.4'
N N 0.0311 0.0180 'International Tables Vol C Tables 4.2.6.8 and 6.1.1.4'
O O 0.0492 0.0322 'International Tables Vol C Tables 4.2.6.8 and 6.1.1.4'
Cl Cl 0.3639 0.7018 'International Tables Vol C Tables 4.2.6.8 and 6.1.1.4'
Fe Fe -1.1336 3.1974 'International Tables Vol C Tables 4.2.6.8 and 6.1.1.4'
B B 0.0090 0.0039 'International Tables Vol C Tables 4.2.6.8 and 6.1.1.4'
F F 0.0727 0.0534 'International Tables Vol C Tables 4.2.6.8 and 6.1.1.4'

loop_
_geom_angle_atom_site_label_1
_geom_angle_atom_site_label_2
_geom_angle_atom_site_label_3
_geom_angle
_geom_angle_site_symmetry_1
_geom_angle_site_symmetry_3
_geom_angle_publ_flag
N2A Fe1A N9A 79.27(13) . . ?
N2A Fe1A N14A 78.95(12) . . ?
N2A Fe1A N22A 172.77(13) . . ?
N2A Fe1A N29A 105.62(12) . . ?
N2A Fe1A N34A 96.06(12) . . ?
N9A Fe1A N14A 158.22(13) . . ?
N9A Fe1A N29A 92.16(13) . . ?
N14A Fe1A N29A 93.30(13) . . ?
N22A Fe1A N9A 95.28(13) . . ?
N22A Fe1A N14A 106.46(12) . . ?
N22A Fe1A N29A 79.16(12) . . ?
N22A Fe1A N34A 78.99(12) . . ?
N34A Fe1A N9A 89.11(13) . . ?
N34A Fe1A N14A 93.57(13) . . ?
N34A Fe1A N29A 158.14(12) . . ?
C3A N2A Fe1A 119.8(3) . . ?
C7A N2A Fe1A 121.3(2) . . ?
C7A N2A C3A 118.6(3) . . ?
N2A C3A C4A 122.3(4) . . ?
N2A C3A N8A 111.2(3) . . ?
C4A C3A N8A 126.5(4) . . ?
C3A C4A H4A 121.1 . . ?
C3A C4A C5A 117.7(4) . . ?
C5A C4A H4A 121.1 . . ?
C4A C5A C6A 120.9(3) . . ?
N18A C5A C4A 117.1(4) . . ?
N18A C5A C6A 122.0(4) . . ?
C5A C6A H6A 122.2 . . ?
C7A C6A C5A 115.6(4) . . ?
C7A C6A H6A 122.2 . . ?
N2A C7A C6A 124.8(3) . . ?
N2A C7A N13A 110.0(3) . . ?
C6A C7A N13A 125.2(3) . . ?
N9A N8A C3A 116.5(3) . . ?
C12A N8A C3A 133.3(4) . . ?
C12A N8A N9A 110.1(3) . . ?
N8A N9A Fe1A 113.1(2) . . ?
C10A N9A Fe1A 140.8(3) . . ?
C10A N9A N8A 105.9(3) . . ?
N9A C10A H10A 125.0 . . ?
N9A C10A C11A 110.0(4) . . ?
C11A C10A H10A 125.0 . . ?
C10A C11A H11A 126.4 . . ?
C12A C11A C10A 107.2(4) . . ?
C12A C11A H11A 126.4 . . ?
N8A C12A H12A 126.6 . . ?
C11A C12A N8A 106.9(4) . . ?
C11A C12A H12A 126.6 . . ?
N14A N13A C7A 116.9(3) . . ?
C17A N13A C7A 131.7(3) . . ?
C17A N13A N14A 111.4(3) . . ?
N13A N14A Fe1A 112.7(2) . . ?
C15A N14A Fe1A 142.4(3) . . ?
C15A N14A N13A 104.9(3) . . ?
N14A C15A H15A 124.5 . . ?
N14A C15A C16A 110.9(4) . . ?
C16A C15A H15A 124.5 . . ?
C15A C16A H16A 126.7 . . ?
C17A C16A C15A 106.7(4) . . ?
C17A C16A H16A 126.7 . . ?
N13A C17A C16A 106.1(4) . . ?
N13A C17A H17A 126.9 . . ?
C16A C17A H17A 126.9 . . ?
C5A N18A H18A 116.9 . . ?
C19A N18A C5A 126.2(4) . . ?
C19A N18A H18A 116.9 . . ?
N18A C19A C21A 113.8(4) . . ?
O20A C19A N18A 123.6(4) . . ?
O20A C19A C21A 122.6(5) . . ?
C19A C21A H21A 109.5 . . ?
C19A C21A H21B 109.5 . . ?
C19A C21A H21C 109.5 . . ?
H21A C21A H21B 109.5 . . ?
H21A C21A H21C 109.5 . . ?
H21B C21A H21C 109.5 . . ?
C23A N22A Fe1A 120.6(2) . . ?
C23A N22A C27A 118.5(3) . . ?
C27A N22A Fe1A 120.4(2) . . ?
N22A C23A C24A 123.5(3) . . ?
N22A C23A N28A 110.8(3) . . ?
C24A C23A N28A 125.7(3) . . ?
C23A C24A H24A 121.5 . . ?
C23A C24A C25A 117.0(3) . . ?
C25A C24A H24A 121.5 . . ?
C26A C25A C24A 120.4(3) . . ?
N38A C25A C24A 115.7(3) . . ?
N38A C25A C26A 123.8(3) . . ?
C25A C26A H26A 121.7 . . ?
C27A C26A C25A 116.5(3) . . ?
C27A C26A H26A 121.7 . . ?
N22A C27A C26A 123.9(3) . . ?
N22A C27A N33A 110.4(3) . . ?
C26A C27A N33A 125.7(3) . . ?
N29A N28A C23A 116.9(3) . . ?
C32A N28A C23A 132.0(3) . . ?
C32A N28A N29A 111.0(3) . . ?
N28A N29A Fe1A 112.4(2) . . ?
C30A N29A Fe1A 142.4(3) . . ?
C30A N29A N28A 104.9(3) . . ?
N29A C30A H30A 124.4 . . ?
N29A C30A C31A 111.3(3) . . ?
C31A C30A H30A 124.4 . . ?
C30A C31A H31A 126.9 . . ?
C32A C31A C30A 106.1(4) . . ?
C32A C31A H31A 126.9 . . ?
N28A C32A C31A 106.7(4) . . ?
N28A C32A H32A 126.6 . . ?
C31A C32A H32A 126.6 . . ?
N34A N33A C27A 116.5(3) . . ?
C37A N33A C27A 132.7(3) . . ?
C37A N33A N34A 110.7(3) . . ?
N33A N34A Fe1A 113.6(2) . . ?
C35A N34A Fe1A 140.5(3) . . ?
C35A N34A N33A 105.7(3) . . ?
N34A C35A H35A 124.5 . . ?
N34A C35A C36A 110.9(3) . . ?
C36A C35A H35A 124.5 . . ?
C35A C36A H36A 126.9 . . ?
C37A C36A C35A 106.1(4) . . ?
C37A C36A H36A 126.9 . . ?
N33A C37A C36A 106.5(4) . . ?
N33A C37A H37A 126.7 . . ?
C36A C37A H37A 126.7 . . ?
C25A N38A H38A 116.1 . . ?
C39A N38A C25A 127.7(3) . . ?
C39A N38A H38A 116.1 . . ?
N38A C39A C41A 113.4(4) . . ?
O40A C39A N38A 123.0(4) . . ?
O40A C39A C41A 123.6(4) . . ?
C39A C41A H41A 109.5 . . ?
C39A C41A H41B 109.5 . . ?
C39A C41A H41C 109.5 . . ?
H41A C41A H41B 109.5 . . ?
H41A C41A H41C 109.5 . . ?
H41B C41A H41C 109.5 . . ?
N2B Fe1B N9B 73.61(12) . . ?
N2B Fe1B N14B 73.55(12) . . ?
N2B Fe1B N29B 115.18(12) . . ?
N2B Fe1B N34B 96.06(11) . . ?
N14B Fe1B N9B 146.83(12) . . ?
N22B Fe1B N2B 166.31(12) . . ?
N22B Fe1B N9B 96.25(12) . . ?
N22B Fe1B N14B 116.92(12) . . ?
N22B Fe1B N29B 74.20(11) . . ?
N22B Fe1B N34B 73.98(11) . . ?
N29B Fe1B N9B 95.08(13) . . ?
N29B Fe1B N14B 94.60(13) . . ?
N34B Fe1B N9B 87.74(12) . . ?
N34B Fe1B N14B 100.23(12) . . ?
N34B Fe1B N29B 148.18(11) . . ?
C3B N2B Fe1B 120.7(3) . . ?
C7B N2B Fe1B 121.3(2) . . ?
C7B N2B C3B 118.0(3) . . ?
N2B C3B C4B 123.3(4) . . ?
N2B C3B N8B 113.0(3) . . ?
C4B C3B N8B 123.6(3) . . ?
C3B C4B H4B 121.2 . . ?
C3B C4B C5B 117.5(4) . . ?
C5B C4B H4B 121.2 . . ?
C4B C5B C6B 120.6(3) . . ?
C4B C5B N18B 116.7(4) . . ?
N18B C5B C6B 122.7(4) . . ?
C5B C6B H6B 122.1 . . ?
C7B C6B C5B 115.8(3) . . ?
C7B C6B H6B 122.1 . . ?
N2B C7B C6B 124.8(3) . . ?
N2B C7B N13B 112.2(3) . . ?
C6B C7B N13B 123.1(3) . . ?
N9B N8B C3B 118.3(3) . . ?
N9B N8B C12B 111.1(3) . . ?
C12B N8B C3B 130.6(3) . . ?
N8B N9B Fe1B 113.9(2) . . ?
C10B N9B Fe1B 140.2(3) . . ?
C10B N9B N8B 105.1(3) . . ?
N9B C10B H10B 124.7 . . ?
N9B C10B C11B 110.5(4) . . ?
C11B C10B H10B 124.7 . . ?
C10B C11B H11B 126.6 . . ?
C12B C11B C10B 106.9(4) . . ?
C12B C11B H11B 126.6 . . ?
N8B C12B H12B 126.8 . . ?
C11B C12B N8B 106.4(4) . . ?
C11B C12B H12B 126.8 . . ?
N14B N13B C7B 117.9(3) . . ?
C17B N13B C7B 130.6(3) . . ?
C17B N13B N14B 111.4(3) . . ?
N13B N14B Fe1B 114.8(2) . . ?
C15B N14B Fe1B 140.6(3) . . ?
C15B N14B N13B 104.3(3) . . ?
N14B C15B H15B 124.0 . . ?
N14B C15B C16B 112.0(4) . . ?
C16B C15B H15B 124.0 . . ?
C15B C16B H16B 127.4 . . ?
C17B C16B C15B 105.2(4) . . ?
C17B C16B H16B 127.4 . . ?
N13B C17B C16B 107.1(4) . . ?
N13B C17B H17B 126.4 . . ?
C16B C17B H17B 126.4 . . ?
C5B N18B H18B 116.9 . . ?
C19B N18B C5B 126.3(4) . . ?
C19B N18B H18B 116.9 . . ?
N18B C19B C21B 113.2(4) . . ?
O20B C19B N18B 122.9(4) . . ?
O20B C19B C21B 123.8(4) . . ?
C19B C21B H21D 109.5 . . ?
C19B C21B H21E 109.5 . . ?
C19B C21B H21F 109.5 . . ?
H21D C21B H21E 109.5 . . ?
H21D C21B H21F 109.5 . . ?
H21E C21B H21F 109.5 . . ?
C23B N22B Fe1B 121.0(2) . . ?
C27B N22B Fe1B 121.1(2) . . ?
C27B N22B C23B 117.9(3) . . ?
N22B C23B C24B 123.9(3) . . ?
N22B C23B N28B 112.4(3) . . ?
C24B C23B N28B 123.7(3) . . ?
C23B C24B H24B 121.4 . . ?
C23B C24B C25B 117.2(3) . . ?
C25B C24B H24B 121.4 . . ?
C26B C25B C24B 120.4(3) . . ?
N38B C25B C24B 116.4(3) . . ?
N38B C25B C26B 123.2(3) . . ?
C25B C26B H26B 122.0 . . ?
C27B C26B C25B 116.0(3) . . ?
C27B C26B H26B 122.0 . . ?
N22B C27B C26B 124.6(3) . . ?
N22B C27B N33B 112.4(3) . . ?
C26B C27B N33B 123.1(3) . . ?
N29B N28B C23B 118.4(3) . . ?
C32B N28B C23B 130.3(3) . . ?
C32B N28B N29B 111.2(3) . . ?
N28B N29B Fe1B 114.1(2) . . ?
C30B N29B Fe1B 141.0(3) . . ?
C30B N29B N28B 104.6(3) . . ?
N29B C30B H30B 124.2 . . ?
N29B C30B C31B 111.6(4) . . ?
C31B C30B H30B 124.2 . . ?
C30B C31B H31B 127.3 . . ?
C32B C31B C30B 105.5(4) . . ?
C32B C31B H31B 127.3 . . ?
N28B C32B C31B 107.1(4) . . ?
N28B C32B H32B 126.4 . . ?
C31B C32B H32B 126.4 . . ?
N34B N33B C27B 117.3(3) . . ?
C37B N33B C27B 131.0(3) . . ?
C37B N33B N34B 111.4(3) . . ?
N33B N34B Fe1B 115.2(2) . . ?
C35B N34B Fe1B 139.2(3) . . ?
C35B N34B N33B 105.1(3) . . ?
N34B C35B H35B 124.6 . . ?
N34B C35B C36B 110.7(3) . . ?
C36B C35B H35B 124.6 . . ?
C35B C36B H36B 126.8 . . ?
C37B C36B C35B 106.4(4) . . ?
C37B C36B H36B 126.8 . . ?
N33B C37B C36B 106.3(4) . . ?
N33B C37B H37B 126.9 . . ?
C36B C37B H37B 126.9 . . ?
C25B N38B H38B 116.1 . . ?
C39B N38B C25B 127.8(3) . . ?
C39B N38B H38B 116.1 . . ?
N38B C39B C41B 112.8(4) . . ?
O40B C39B N38B 123.3(4) . . ?
O40B C39B C41B 123.9(4) . . ?
C39B C41B H41D 109.5 . . ?
C39B C41B H41E 109.5 . . ?
C39B C41B H41F 109.5 . . ?
H41D C41B H41E 109.5 . . ?
H41D C41B H41F 109.5 . . ?
H41E C41B H41F 109.5 . . ?
F43 B42 F44 111.0(9) . . ?
F43 B42 F45 109.7(8) . . ?
F43 B42 F46 114.6(10) . . ?
F45 B42 F44 105.0(8) . . ?
F46 B42 F44 104.5(8) . . ?
F46 B42 F45 111.5(8) . . ?
O43 Cl42 O44 108.3(4) . . ?
O43 Cl42 O45 117.8(4) . . ?
O43 Cl42 O46 112.1(4) . . ?
O44 Cl42 O46 106.7(4) . . ?
O45 Cl42 O44 105.7(4) . . ?
O45 Cl42 O46 105.6(4) . . ?
F48 B47 F50 107.6(7) . . ?
F48 B47 F51 119.5(8) . . ?
F49 B47 F48 108.9(8) . . ?
F49 B47 F50 112.1(7) . . ?
F49 B47 F51 108.8(7) . . ?
F50 B47 F51 99.7(6) . . ?
O48 Cl47 O49 124.1(5) . . ?
O48 Cl47 O50 108.4(4) . . ?
O48 Cl47 O51 94.8(5) . . ?
O49 Cl47 O51 108.2(5) . . ?
O50 Cl47 O49 109.6(4) . . ?
O50 Cl47 O51 110.5(5) . . ?
F53 B52 F54 102.2(8) . . ?
F55 B52 F53 113.8(8) . . ?
F55 B52 F54 104.9(8) . . ?
F55 B52 F56 118.7(9) . . ?
F56 B52 F53 107.5(7) . . ?
F56 B52 F54 108.3(8) . . ?
O53 Cl52 O54 100.1(4) . . ?
O55 Cl52 O53 113.5(4) . . ?
O55 Cl52 O54 107.9(4) . . ?
O55 Cl52 O56 117.7(4) . . ?
O56 Cl52 O53 113.7(4) . . ?
O56 Cl52 O54 101.2(4) . . ?
F58 B57 F60 91.1(7) . . ?
F58 B57 F61 100.2(8) . . ?
F59 B57 F58 135.5(10) . . ?
F59 B57 F60 108.4(8) . . ?
F59 B57 F61 115.2(9) . . ?
F61 B57 F60 98.4(7) . . ?
O58 Cl57 O59 93.7(4) . . ?
O60 Cl57 O58 126.3(5) . . ?
O60 Cl57 O59 110.3(4) . . ?
O60 Cl57 O61 110.3(5) . . ?
O61 Cl57 O58 107.8(4) . . ?
O61 Cl57 O59 105.8(4) . . ?
H62A C62 H62B 109.5 . . ?
H62A C62 H62C 109.5 . . ?
H62B C62 H62C 109.5 . . ?
C63 C62 H62A 109.5 . . ?
C63 C62 H62B 109.5 . . ?
C63 C62 H62C 109.5 . . ?
C62 C63 H63A 110.7 . . ?
C62 C63 H63B 110.7 . . ?
C62 C63 C64 105.1(7) . . ?
H63A C63 H63B 108.8 . . ?
C64 C63 H63A 110.7 . . ?
C64 C63 H63B 110.7 . . ?
N65 C64 C63 175.0(8) . . ?
H66A C66A H66B 109.5 . . ?
H66A C66A H66C 109.5 . . ?
H66B C66A H66C 109.5 . . ?
C67A C66A H66A 109.5 . . ?
C67A C66A H66B 109.5 . . ?
C67A C66A H66C 109.5 . . ?
C66A C67A H67A 109.3 . . ?
C66A C67A H67B 109.3 . . ?
H67A C67A H67B 107.9 . . ?
C68A C67A C66A 111.7(7) . . ?
C68A C67A H67A 109.3 . . ?
C68A C67A H67B 109.3 . . ?
N69A C68A C67A 169.3(9) . . ?
H66D C66B H66E 109.5 . . ?
H66D C66B H66F 109.5 . . ?
H66E C66B H66F 109.5 . . ?
C67B C66B H66D 109.5 . . ?
C67B C66B H66E 109.5 . . ?
C67B C66B H66F 109.5 . . ?
C66B C67B H67C 109.5 . . ?
C66B C67B H67D 109.5 . . ?
C66B C67B C68B 110.5(15) . . ?
H67C C67B H67D 108.1 . . ?
C68B C67B H67C 109.5 . . ?
C68B C67B H67D 109.5 . . ?
N69B C68B C67B 170(2) . . ?

loop_
_geom_bond_atom_site_label_1
_geom_bond_atom_site_label_2
_geom_bond_distance
_geom_bond_site_symmetry_2
_geom_bond_publ_flag
Fe1A N2A 1.920(3) . ?
Fe1A N9A 1.995(3) . ?
Fe1A N14A 2.000(3) . ?
Fe1A N22A 1.927(3) . ?
Fe1A N29A 2.008(3) . ?
Fe1A N34A 1.982(3) . ?
N2A C3A 1.348(5) . ?
N2A C7A 1.332(5) . ?
C3A C4A 1.374(5) . ?
C3A N8A 1.398(5) . ?
C4A H4A 0.9500 . ?
C4A C5A 1.399(6) . ?
C5A C6A 1.409(6) . ?
C5A N18A 1.393(5) . ?
C6A H6A 0.9500 . ?
C6A C7A 1.374(5) . ?
C7A N13A 1.413(5) . ?
N8A N9A 1.375(4) . ?
N8A C12A 1.366(5) . ?
N9A C10A 1.330(5) . ?
C10A H10A 0.9500 . ?
C10A C11A 1.394(6) . ?
C11A H11A 0.9500 . ?
C11A C12A 1.350(7) . ?
C12A H12A 0.9500 . ?
N13A N14A 1.375(4) . ?
N13A C17A 1.357(5) . ?
N14A C15A 1.327(5) . ?
C15A H15A 0.9500 . ?
C15A C16A 1.389(6) . ?
C16A H16A 0.9500 . ?
C16A C17A 1.367(6) . ?
C17A H17A 0.9500 . ?
N18A H18A 0.8800 . ?
N18A C19A 1.369(6) . ?
C19A O20A 1.216(6) . ?
C19A C21A 1.514(6) . ?
C21A H21A 0.9800 . ?
C21A H21B 0.9800 . ?
C21A H21C 0.9800 . ?
N22A C23A 1.335(4) . ?
N22A C27A 1.337(4) . ?
C23A C24A 1.369(5) . ?
C23A N28A 1.409(4) . ?
C24A H24A 0.9500 . ?
C24A C25A 1.413(5) . ?
C25A C26A 1.399(5) . ?
C25A N38A 1.390(4) . ?
C26A H26A 0.9500 . ?
C26A C27A 1.377(5) . ?
C27A N33A 1.407(4) . ?
N28A N29A 1.381(4) . ?
N28A C32A 1.351(5) . ?
N29A C30A 1.328(5) . ?
C30A H30A 0.9500 . ?
C30A C31A 1.387(6) . ?
C31A H31A 0.9500 . ?
C31A C32A 1.373(6) . ?
C32A H32A 0.9500 . ?
N33A N34A 1.372(4) . ?
N33A C37A 1.357(5) . ?
N34A C35A 1.320(5) . ?
C35A H35A 0.9500 . ?
C35A C36A 1.391(6) . ?
C36A H36A 0.9500 . ?
C36A C37A 1.373(6) . ?
C37A H37A 0.9500 . ?
N38A H38A 0.8800 . ?
N38A C39A 1.378(5) . ?
C39A O40A 1.205(5) . ?
C39A C41A 1.505(5) . ?
C41A H41A 0.9800 . ?
C41A H41B 0.9800 . ?
C41A H41C 0.9800 . ?
Fe1B N2B 2.108(3) . ?
Fe1B N9B 2.180(3) . ?
Fe1B N14B 2.162(4) . ?
Fe1B N22B 2.091(3) . ?
Fe1B N29B 2.162(3) . ?
Fe1B N34B 2.133(3) . ?
N2B C3B 1.331(5) . ?
N2B C7B 1.329(5) . ?
C3B C4B 1.378(5) . ?
C3B N8B 1.401(5) . ?
C4B H4B 0.9500 . ?
C4B C5B 1.390(6) . ?
C5B C6B 1.402(5) . ?
C5B N18B 1.393(5) . ?
C6B H6B 0.9500 . ?
C6B C7B 1.381(5) . ?
C7B N13B 1.417(5) . ?
N8B N9B 1.363(4) . ?
N8B C12B 1.367(5) . ?
N9B C10B 1.324(5) . ?
C10B H10B 0.9500 . ?
C10B C11B 1.396(7) . ?
C11B H11B 0.9500 . ?
C11B C12B 1.341(7) . ?
C12B H12B 0.9500 . ?
N13B N14B 1.361(4) . ?
N13B C17B 1.357(5) . ?
N14B C15B 1.336(5) . ?
C15B H15B 0.9500 . ?
C15B C16B 1.387(6) . ?
C16B H16B 0.9500 . ?
C16B C17B 1.366(6) . ?
C17B H17B 0.9500 . ?
N18B H18B 0.8800 . ?
N18B C19B 1.381(6) . ?
C19B O20B 1.205(6) . ?
C19B C21B 1.509(6) . ?
C21B H21D 0.9800 . ?
C21B H21E 0.9800 . ?
C21B H21F 0.9800 . ?
N22B C23B 1.336(4) . ?
N22B C27B 1.328(4) . ?
C23B C24B 1.362(5) . ?
C23B N28B 1.409(4) . ?
C24B H24B 0.9500 . ?
C24B C25B 1.405(5) . ?
C25B C26B 1.403(5) . ?
C25B N38B 1.392(4) . ?
C26B H26B 0.9500 . ?
C26B C27B 1.381(5) . ?
C27B N33B 1.408(4) . ?
N28B N29B 1.362(4) . ?
N28B C32B 1.356(5) . ?
N29B C30B 1.332(5) . ?
C30B H30B 0.9500 . ?
C30B C31B 1.390(6) . ?
C31B H31B 0.9500 . ?
C31B C32B 1.361(6) . ?
C32B H32B 0.9500 . ?
N33B N34B 1.368(4) . ?
N33B C37B 1.360(5) . ?
N34B C35B 1.330(5) . ?
C35B H35B 0.9500 . ?
C35B C36B 1.396(6) . ?
C36B H36B 0.9500 . ?
C36B C37B 1.366(6) . ?
C37B H37B 0.9500 . ?
N38B H38B 0.8800 . ?
N38B C39B 1.381(5) . ?
C39B O40B 1.199(5) . ?
C39B C41B 1.515(6) . ?
C41B H41D 0.9800 . ?
C41B H41E 0.9800 . ?
C41B H41F 0.9800 . ?
B42 F43 1.242(12) . ?
B42 F44 1.491(12) . ?
B42 F45 1.421(11) . ?
B42 F46 1.382(12) . ?
Cl42 O43 1.394(6) . ?
Cl42 O44 1.456(6) . ?
Cl42 O45 1.416(6) . ?
Cl42 O46 1.468(6) . ?
B47 F48 1.305(10) . ?
B47 F49 1.295(10) . ?
B47 F50 1.442(9) . ?
B47 F51 1.537(10) . ?
Cl47 O48 1.408(7) . ?
Cl47 O49 1.439(6) . ?
Cl47 O50 1.425(6) . ?
Cl47 O51 1.462(8) . ?
B52 F53 1.411(11) . ?
B52 F54 1.546(11) . ?
B52 F55 1.250(11) . ?
B52 F56 1.316(10) . ?
Cl52 O53 1.464(6) . ?
Cl52 O54 1.486(6) . ?
Cl52 O55 1.369(6) . ?
Cl52 O56 1.408(6) . ?
B57 F58 1.415(11) . ?
B57 F59 1.242(11) . ?
B57 F60 1.555(11) . ?
B57 F61 1.455(12) . ?
Cl57 O58 1.446(6) . ?
Cl57 O59 1.522(6) . ?
Cl57 O60 1.370(7) . ?
Cl57 O61 1.419(7) . ?
C62 H62A 0.9800 . ?
C62 H62B 0.9800 . ?
C62 H62C 0.9800 . ?
C62 C63 1.419(9) . ?
C63 H63A 0.9900 . ?
C63 H63B 0.9900 . ?
C63 C64 1.566(10) . ?
C64 N65 1.126(8) . ?
C66A H66A 0.9800 . ?
C66A H66B 0.9800 . ?
C66A H66C 0.9800 . ?
C66A C67A 1.545(10) . ?
C67A H67A 0.9900 . ?
C67A H67B 0.9900 . ?
C67A C68A 1.439(8) . ?
C68A N69A 1.214(9) . ?
C66B H66D 0.9800 . ?
C66B H66E 0.9800 . ?
C66B H66F 0.9800 . ?
C66B C67B 1.479(18) . ?
C67B H67C 0.9900 . ?
C67B H67D 0.9900 . ?
C67B C68B 1.500(15) . ?
C68B N69B 1.146(14) . ?

loop_
_geom_hbond_atom_site_label_D
_geom_hbond_atom_site_label_H
_geom_hbond_atom_site_label_A
_geom_hbond_distance_DH
_geom_hbond_distance_HA
_geom_hbond_distance_DA
_geom_hbond_angle_DHA
_geom_hbond_site_symmetry_A
_geom_hbond_publ_flag
N18A H18A F46 0.88 1.98 2.793(10) 154.1 . yes
N18A H18A O46 0.88 2.17 2.995(8) 156.6 . yes
N38A H38A F49 0.88 1.94 2.820(7) 177.5 . yes
N38A H38A O49 0.88 2.08 2.948(7) 168.5 . yes
N18B H18B F53 0.88 2.27 3.078(9) 152.6 . yes
N18B H18B O53 0.88 2.02 2.823(8) 152.0 . yes
N38B H38B F59 0.88 1.97 2.849(8) 178.4 . yes
N38B H38B O59 0.88 2.01 2.869(7) 165.4 . yes

loop_
_geom_torsion_atom_site_label_1
_geom_torsion_atom_site_label_2
_geom_torsion_atom_site_label_3
_geom_torsion_atom_site_label_4
_geom_torsion
_geom_torsion_site_symmetry_1
_geom_torsion_site_symmetry_2
_geom_torsion_site_symmetry_3
_geom_torsion_site_symmetry_4
_geom_torsion_publ_flag
Fe1A N2A C3A C4A -176.6(3) . . . . ?
Fe1A N2A C3A N8A 3.3(4) . . . . ?
Fe1A N2A C7A C6A 176.8(3) . . . . ?
Fe1A N2A C7A N13A -2.2(4) . . . . ?
Fe1A N9A C10A C11A -172.8(4) . . . . ?
Fe1A N14A C15A C16A 176.8(3) . . . . ?
Fe1A N22A C23A C24A 175.3(3) . . . . ?
Fe1A N22A C23A N28A -3.4(4) . . . . ?
Fe1A N22A C27A C26A -174.0(3) . . . . ?
Fe1A N22A C27A N33A 4.4(4) . . . . ?
Fe1A N29A C30A C31A 172.0(3) . . . . ?
Fe1A N34A C35A C36A -173.4(3) . . . . ?
N2A C3A C4A C5A 0.5(6) . . . . ?
N2A C3A N8A N9A -0.1(5) . . . . ?
N2A C3A N8A C12A -177.6(4) . . . . ?
N2A C7A N13A N14A -0.8(4) . . . . ?
N2A C7A N13A C17A -179.7(4) . . . . ?
C3A N2A C7A C6A 3.3(5) . . . . ?
C3A N2A C7A N13A -175.7(3) . . . . ?
C3A C4A C5A C6A 1.9(6) . . . . ?
C3A C4A C5A N18A -178.7(3) . . . . ?
C3A N8A N9A Fe1A -2.9(4) . . . . ?
C3A N8A N9A C10A -178.8(3) . . . . ?
C3A N8A C12A C11A 177.5(4) . . . . ?
C4A C3A N8A N9A 179.8(4) . . . . ?
C4A C3A N8A C12A 2.3(7) . . . . ?
C4A C5A C6A C7A -1.7(5) . . . . ?
C4A C5A N18A C19A 160.7(4) . . . . ?
C5A C6A C7A N2A -1.0(6) . . . . ?
C5A C6A C7A N13A 177.9(3) . . . . ?
C5A N18A C19A O20A 0.4(8) . . . . ?
C5A N18A C19A C21A -177.6(4) . . . . ?
C6A C5A N18A C19A -20.0(6) . . . . ?
C6A C7A N13A N14A -179.8(3) . . . . ?
C6A C7A N13A C17A 1.3(6) . . . . ?
C7A N2A C3A C4A -3.0(5) . . . . ?
C7A N2A C3A N8A 176.9(3) . . . . ?
C7A N13A N14A Fe1A 3.1(4) . . . . ?
C7A N13A N14A C15A -178.8(3) . . . . ?
C7A N13A C17A C16A 178.7(4) . . . . ?
N8A C3A C4A C5A -179.4(4) . . . . ?
N8A N9A C10A C11A 1.2(5) . . . . ?
N9A N8A C12A C11A -0.1(5) . . . . ?
N9A C10A C11A C12A -1.3(6) . . . . ?
C10A C11A C12A N8A 0.8(5) . . . . ?
C12A N8A N9A Fe1A 175.2(3) . . . . ?
C12A N8A N9A C10A -0.7(4) . . . . ?
N13A N14A C15A C16A -0.3(4) . . . . ?
N14A N13A C17A C16A -0.2(4) . . . . ?
N14A C15A C16A C17A 0.2(5) . . . . ?
C15A C16A C17A N13A 0.0(5) . . . . ?
C17A N13A N14A Fe1A -177.8(3) . . . . ?
C17A N13A N14A C15A 0.3(4) . . . . ?
N18A C5A C6A C7A 179.0(4) . . . . ?
N22A C23A C24A C25A -2.2(5) . . . . ?
N22A C23A N28A N29A 0.6(4) . . . . ?
N22A C23A N28A C32A 175.7(4) . . . . ?
N22A C27A N33A N34A -2.3(4) . . . . ?
N22A C27A N33A C37A -178.0(4) . . . . ?
C23A N22A C27A C26A -2.0(5) . . . . ?
C23A N22A C27A N33A 176.3(3) . . . . ?
C23A C24A C25A C26A -0.3(5) . . . . ?
C23A C24A C25A N38A -177.7(3) . . . . ?
C23A N28A N29A Fe1A 2.1(4) . . . . ?
C23A N28A N29A C30A 177.1(3) . . . . ?
C23A N28A C32A C31A -176.6(4) . . . . ?
C24A C23A N28A N29A -178.0(3) . . . . ?
C24A C23A N28A C32A -2.9(7) . . . . ?
C24A C25A C26A C27A 1.5(6) . . . . ?
C24A C25A N38A C39A -178.1(4) . . . . ?
C25A C26A C27A N22A -0.3(6) . . . . ?
C25A C26A C27A N33A -178.4(3) . . . . ?
C25A N38A C39A O40A 3.3(7) . . . . ?
C25A N38A C39A C41A -176.4(4) . . . . ?
C26A C25A N38A C39A 4.7(7) . . . . ?
C26A C27A N33A N34A 176.1(3) . . . . ?
C26A C27A N33A C37A 0.3(7) . . . . ?
C27A N22A C23A C24A 3.3(5) . . . . ?
C27A N22A C23A N28A -175.3(3) . . . . ?
C27A N33A N34A Fe1A -0.6(4) . . . . ?
C27A N33A N34A C35A -176.1(3) . . . . ?
C27A N33A C37A C36A 174.9(4) . . . . ?
N28A C23A C24A C25A 176.3(3) . . . . ?
N28A N29A C30A C31A -0.4(5) . . . . ?
N29A N28A C32A C31A -1.3(5) . . . . ?
N29A C30A C31A C32A -0.3(5) . . . . ?
C30A C31A C32A N28A 1.0(5) . . . . ?
C32A N28A N29A Fe1A -174.0(3) . . . . ?
C32A N28A N29A C30A 1.0(4) . . . . ?
N33A N34A C35A C36A 0.1(4) . . . . ?
N34A N33A C37A C36A -1.0(5) . . . . ?
N34A C35A C36A C37A -0.7(5) . . . . ?
C35A C36A C37A N33A 1.0(5) . . . . ?
C37A N33A N34A Fe1A 176.0(3) . . . . ?
C37A N33A N34A C35A 0.6(4) . . . . ?
N38A C25A C26A C27A 178.6(3) . . . . ?
Fe1B N2B C3B C4B 179.8(3) . . . . ?
Fe1B N2B C3B N8B -0.5(4) . . . . ?
Fe1B N2B C7B C6B 179.4(3) . . . . ?
Fe1B N2B C7B N13B -0.5(4) . . . . ?
Fe1B N9B C10B C11B 167.6(3) . . . . ?
Fe1B N14B C15B C16B -172.0(3) . . . . ?
Fe1B N22B C23B C24B 179.5(3) . . . . ?
Fe1B N22B C23B N28B -1.2(4) . . . . ?
Fe1B N22B C27B C26B 179.5(3) . . . . ?
Fe1B N22B C27B N33B 0.7(4) . . . . ?
Fe1B N29B C30B C31B -171.7(4) . . . . ?
Fe1B N34B C35B C36B 170.5(3) . . . . ?
N2B C3B C4B C5B 0.9(6) . . . . ?
N2B C3B N8B N9B -4.6(5) . . . . ?
N2B C3B N8B C12B 174.3(4) . . . . ?
N2B C7B N13B N14B 4.9(5) . . . . ?
N2B C7B N13B C17B -177.1(4) . . . . ?
C3B N2B C7B C6B -1.2(5) . . . . ?
C3B N2B C7B N13B 178.8(3) . . . . ?
C3B C4B C5B C6B -1.5(6) . . . . ?
C3B C4B C5B N18B 178.1(4) . . . . ?
C3B N8B N9B Fe1B 7.2(4) . . . . ?
C3B N8B N9B C10B 179.1(3) . . . . ?
C3B N8B C12B C11B -178.2(4) . . . . ?
C4B C3B N8B N9B 175.1(4) . . . . ?
C4B C3B N8B C12B -6.0(7) . . . . ?
C4B C5B C6B C7B 0.8(6) . . . . ?
C4B C5B N18B C19B -158.6(4) . . . . ?
C5B C6B C7B N2B 0.6(6) . . . . ?
C5B C6B C7B N13B -179.5(3) . . . . ?
C5B N18B C19B O20B -2.5(8) . . . . ?
C5B N18B C19B C21B 176.2(4) . . . . ?
C6B C5B N18B C19B 21.0(7) . . . . ?
C6B C7B N13B N14B -175.1(3) . . . . ?
C6B C7B N13B C17B 3.0(6) . . . . ?
C7B N2B C3B C4B 0.4(5) . . . . ?
C7B N2B C3B N8B -179.8(3) . . . . ?
C7B N13B N14B Fe1B -6.8(4) . . . . ?
C7B N13B N14B C15B 178.7(3) . . . . ?
C7B N13B C17B C16B -178.7(4) . . . . ?
N8B C3B C4B C5B -178.8(4) . . . . ?
N8B N9B C10B C11B -0.7(5) . . . . ?
N9B N8B C12B C11B 0.7(5) . . . . ?
N9B C10B C11B C12B 1.2(6) . . . . ?
C10B C11B C12B N8B -1.1(5) . . . . ?
C12B N8B N9B Fe1B -171.9(3) . . . . ?
C12B N8B N9B C10B 0.0(5) . . . . ?
N13B N14B C15B C16B 0.0(5) . . . . ?
N14B N13B C17B C16B -0.5(5) . . . . ?
N14B C15B C16B C17B -0.4(5) . . . . ?
C15B C16B C17B N13B 0.5(5) . . . . ?
C17B N13B N14B Fe1B 174.8(3) . . . . ?
C17B N13B N14B C15B 0.3(4) . . . . ?
N18B C5B C6B C7B -178.7(4) . . . . ?
N22B C23B C24B C25B 1.4(6) . . . . ?
N22B C23B N28B N29B 2.5(5) . . . . ?
N22B C23B N28B C32B -173.0(4) . . . . ?
N22B C27B N33B N34B -1.7(5) . . . . ?
N22B C27B N33B C37B 172.5(4) . . . . ?
C23B N22B C27B C26B 0.4(5) . . . . ?
C23B N22B C27B N33B -178.4(3) . . . . ?
C23B C24B C25B C26B -0.6(6) . . . . ?
C23B C24B C25B N38B 177.8(3) . . . . ?
C23B N28B N29B Fe1B -2.6(4) . . . . ?
C23B N28B N29B C30B -177.4(4) . . . . ?
C23B N28B C32B C31B 176.8(4) . . . . ?
C24B C23B N28B N29B -178.2(3) . . . . ?
C24B C23B N28B C32B 6.3(6) . . . . ?
C24B C25B C26B C27B -0.2(6) . . . . ?
C24B C25B N38B C39B 175.4(4) . . . . ?
C25B C26B C27B N22B 0.4(6) . . . . ?
C25B C26B C27B N33B 179.1(3) . . . . ?
C25B N38B C39B O40B -5.2(8) . . . . ?
C25B N38B C39B C41B 175.6(4) . . . . ?
C26B C25B N38B C39B -6.3(7) . . . . ?
C26B C27B N33B N34B 179.5(3) . . . . ?
C26B C27B N33B C37B -6.4(7) . . . . ?
C27B N22B C23B C24B -1.4(5) . . . . ?
C27B N22B C23B N28B 177.9(3) . . . . ?
C27B N33B N34B Fe1B 1.9(4) . . . . ?
C27B N33B N34B C35B 175.3(3) . . . . ?
C27B N33B C37B C36B -174.1(4) . . . . ?
N28B C23B C24B C25B -177.7(3) . . . . ?
N28B N29B C30B C31B 0.8(5) . . . . ?
N29B N28B C32B C31B 1.0(5) . . . . ?
N29B C30B C31B C32B -0.2(6) . . . . ?
C30B C31B C32B N28B -0.5(6) . . . . ?
C32B N28B N29B Fe1B 173.7(3) . . . . ?
C32B N28B N29B C30B -1.1(5) . . . . ?
N33B N34B C35B C36B -0.4(5) . . . . ?
N34B N33B C37B C36B 0.3(5) . . . . ?
N34B C35B C36B C37B 0.6(6) . . . . ?
C35B C36B C37B N33B -0.5(5) . . . . ?
C37B N33B N34B Fe1B -173.4(3) . . . . ?
C37B N33B N34B C35B 0.0(4) . . . . ?
N38B C25B C26B C27B -178.5(4) . . . . ?
C66A C67A C68A N69A 19(5) . . . . ?
